data_4032893
loop_
_publ_author_name
'Seo, Boram'
'Kim, Hyunseok'
'Kim, Ya Gob'
'Baek, Yonghyeon'
'Um, Kyusik'
'Lee, Phil Ho'

_publ_section_title
;
 Synthesis of Bicyclic Isothiazoles through an Intramolecular
 Rhodium-Catalyzed Transannulation of Cyanothiadiazoles.
;
_journal_issue 19
_journal_name_full 'The Journal of organic chemistry'
_journal_page_first 10574
_journal_page_last 10582
_journal_paper_doi 10.1021/acs.joc.7b02077
_journal_volume 82
_journal_year 2017
_chemical_formula_sum 'C16 H15 N O2 S'
_chemical_formula_weight 285.35
_chemical_name_common ye617
_space_group_crystal_system triclinic
_space_group_IT_number 2
_space_group_name_Hall '-P 1'
_space_group_name_H-M_alt 'P -1'
_symmetry_space_group_name_Hall '-P 1'
_symmetry_space_group_name_H-M 'P -1'
_atom_sites_solution_hydrogens geom
_cell_angle_alpha 103.1892(14)
_cell_angle_beta 97.2730(16)
_cell_angle_gamma 90.9588(16)
_cell_formula_units_Z 2
_cell_length_a 7.0936(3)
_cell_length_b 9.3673(4)
_cell_length_c 10.8449(4)
_cell_measurement_reflns_used 9974
_cell_measurement_temperature 296.(2)
_cell_measurement_theta_max 28.6336
_cell_measurement_theta_min 2.6013
_cell_volume 695.19(5)
_computing_cell_refinement 'SAINT V8.34A (Bruker AXS Inc., 2013)'
_computing_data_collection 'Bruker Instrument Service v2013.12.0.0'
_computing_data_reduction 'SAINT V8.34A (Bruker AXS Inc., 2013)'
_computing_structure_refinement 'SHELXL-2013 (Sheldrick, 2013)'
_diffrn_ambient_temperature 296.(2)
_diffrn_detector_area_resol_mean 8.3333
_diffrn_measured_fraction_theta_full 0.970
_diffrn_measured_fraction_theta_max 0.970
_diffrn_measurement_device_type 'Bruker APEX-II CCD'
_diffrn_measurement_method '\f and \w scans'
_diffrn_radiation_wavelength 0.71073
_diffrn_reflns_av_R_equivalents 0.0427
_diffrn_reflns_av_unetI/netI 0.0252
_diffrn_reflns_limit_h_max 8
_diffrn_reflns_limit_h_min -8
_diffrn_reflns_limit_k_max 11
_diffrn_reflns_limit_k_min -11
_diffrn_reflns_limit_l_max 13
_diffrn_reflns_limit_l_min -13
_diffrn_reflns_number 13752
_diffrn_reflns_theta_full 25.50
_diffrn_reflns_theta_max 25.50
_diffrn_reflns_theta_min 1.95
_exptl_absorpt_coefficient_mu 0.233
_exptl_absorpt_correction_T_max 0.99
_exptl_absorpt_correction_T_min 0.78
_exptl_absorpt_correction_type multi-scan
_exptl_absorpt_process_details 'SADABS V2012/1 (Bruker AXS Inc.)'
_exptl_crystal_colour colourless
_exptl_crystal_density_diffrn 1.363
_exptl_crystal_density_method 'not measured'
_exptl_crystal_description block
_exptl_crystal_F_000 300
_exptl_crystal_size_max 0.280
_exptl_crystal_size_mid 0.200
_exptl_crystal_size_min 0.050
_refine_diff_density_max 0.675
_refine_diff_density_min -0.290
_refine_ls_extinction_method none
_refine_ls_goodness_of_fit_ref 1.096
_refine_ls_hydrogen_treatment constr
_refine_ls_matrix_type full
_refine_ls_number_parameters 182
_refine_ls_number_reflns 2525
_refine_ls_number_restraints 0
_refine_ls_restrained_S_all 1.096
_refine_ls_R_factor_all 0.0788
_refine_ls_R_factor_gt 0.0732
_refine_ls_shift/su_max 0.000
_refine_ls_shift/su_mean 0.000
_refine_ls_structure_factor_coef Fsqd
_refine_ls_weighting_details 'w=1/[\s^2^(Fo^2^)+(0.1431P)^2^+0.3543P] where P=(Fo^2^+2Fc^2^)/3'
_refine_ls_weighting_scheme calc
_refine_ls_wR_factor_gt 0.2082
_refine_ls_wR_factor_ref 0.2182
_reflns_number_gt 2216
_reflns_number_total 2525
_reflns_threshold_expression 'I > 2\s(I)'
_cod_data_source_file jo7b02077_si_002.cif
_cod_data_source_block I
_cod_depositor_comments 'Adding full bibliography for 4032893--4032894.cif.'
_cod_database_code 4032893

loop_
_space_group_symop_operation_xyz
'x, y, z'
'-x, -y, -z'

loop_
_atom_site_type_symbol
_atom_site_label
_atom_site_fract_x
_atom_site_fract_y
_atom_site_fract_z
_atom_site_U_iso_or_equiv
_atom_site_adp_type
_atom_site_calc_flag
_atom_site_refinement_flags_adp
_atom_site_refinement_flags_posn
_atom_site_occupancy
C C1 -0.0016(4) -0.0969(3) 0.6757(3) 0.0474(7) Uani d . . 1
H H1A -0.0367 -0.0692 0.5953 0.057 Uiso calc U R 1
H H1B -0.0973 -0.0621 0.7305 0.057 Uiso calc U R 1
C C2 -0.0011(5) -0.2631(3) 0.6510(3) 0.0540(8) Uani d . . 1
H H2A 0.014 -0.292 0.732 0.065 Uiso calc U R 1
H H2B -0.1221 -0.305 0.6036 0.065 Uiso calc U R 1
C C3 0.1578(5) -0.3225(3) 0.5764(3) 0.0557(8) Uani d . . 1
H H3A 0.135 -0.303 0.4918 0.067 Uiso calc U R 1
H H3B 0.1591 -0.428 0.5665 0.067 Uiso calc U R 1
C C4 0.3510(5) -0.2528(3) 0.6434(3) 0.0567(8) Uani d . . 1
H H4A 0.3802 -0.2813 0.724 0.068 Uiso calc U R 1
H H4B 0.4488 -0.2886 0.5907 0.068 Uiso calc U R 1
C C5 0.3515(4) -0.0861(3) 0.6679(3) 0.0510(7) Uani d . . 1
H H5A 0.4712 -0.045 0.7179 0.061 Uiso calc U R 1
H H5B 0.3425 -0.0578 0.5869 0.061 Uiso calc U R 1
C C6 0.1895(4) -0.0223(3) 0.7381(2) 0.0416(6) Uani d . . 1
C C7 0.1900(4) 0.1419(3) 0.7610(2) 0.0386(6) Uani d . . 1
C C8 0.2241(3) 0.2076(3) 0.8914(2) 0.0369(6) Uani d . . 1
C C9 0.2461(4) 0.0885(3) 0.9605(2) 0.0431(6) Uani d . . 1
C C10 0.2253(3) 0.3586(3) 0.9127(3) 0.0384(6) Uani d . . 1
C C11 0.2574(3) 0.4764(3) 1.0301(3) 0.0384(6) Uani d . . 1
C C12 0.2965(4) 0.4450(3) 1.1494(3) 0.0461(7) Uani d . . 1
H H12 0.3002 0.348 1.1565 0.055 Uiso calc U R 1
C C13 0.3299(5) 0.5576(3) 1.2576(3) 0.0545(8) Uani d . . 1
H H13 0.3565 0.5356 1.3373 0.065 Uiso calc U R 1
C C14 0.3245(4) 0.7023(3) 1.2495(3) 0.0556(8) Uani d . . 1
H H14 0.347 0.7772 1.3233 0.067 Uiso calc U R 1
C C15 0.2856(5) 0.7357(3) 1.1316(3) 0.0555(8) Uani d . . 1
H H15 0.2815 0.8331 1.1254 0.067 Uiso calc U R 1
C C16 0.2529(4) 0.6239(3) 1.0233(3) 0.0484(7) Uani d . . 1
H H16 0.2273 0.6466 0.9439 0.058 Uiso calc U R 1
N N1 0.1634(4) 0.2258(3) 0.6791(2) 0.0492(6) Uani d . . 1
O O1 0.2249(3) -0.0419(2) 0.87029(18) 0.0488(5) Uani d . . 1
O O2 0.2781(4) 0.0920(2) 1.0721(2) 0.0612(7) Uani d . . 1
S S1 0.18088(11) 0.39693(7) 0.76502(7) 0.0495(3) Uani d . . 1

loop_
_atom_site_aniso_label
_atom_site_aniso_U_11
_atom_site_aniso_U_22
_atom_site_aniso_U_33
_atom_site_aniso_U_12
_atom_site_aniso_U_13
_atom_site_aniso_U_23
C1 0.0504(15) 0.0442(15) 0.0456(16) -0.0002(12) 0.0004(12) 0.0096(12)
C2 0.0646(18) 0.0448(16) 0.0498(17) -0.0127(13) 0.0000(14) 0.0104(13)
C3 0.083(2) 0.0385(15) 0.0415(16) 0.0039(14) -0.0014(14) 0.0069(12)
C4 0.072(2) 0.0470(17) 0.0482(17) 0.0179(14) 0.0028(14) 0.0070(13)
C5 0.0538(16) 0.0485(17) 0.0469(16) 0.0029(13) 0.0010(13) 0.0061(13)
C6 0.0540(15) 0.0359(14) 0.0337(14) 0.0021(11) 0.0014(11) 0.0084(10)
C7 0.0451(13) 0.0343(13) 0.0352(13) 0.0041(10) -0.0003(10) 0.0088(10)
C8 0.0426(13) 0.0337(13) 0.0333(13) 0.0031(10) 0.0014(10) 0.0072(10)
C9 0.0574(16) 0.0367(14) 0.0336(14) 0.0034(11) 0.0042(11) 0.0059(11)
C10 0.0356(12) 0.0385(14) 0.0397(14) 0.0029(10) 0.0033(10) 0.0070(11)
C11 0.0375(12) 0.0281(12) 0.0475(15) 0.0026(9) 0.0067(10) 0.0036(11)
C12 0.0542(15) 0.0334(13) 0.0473(16) 0.0046(11) 0.0052(12) 0.0032(11)
C13 0.0641(18) 0.0490(17) 0.0430(16) 0.0022(14) 0.0043(13) -0.0031(13)
C14 0.0545(17) 0.0428(16) 0.0629(19) -0.0025(13) 0.0154(14) -0.0048(14)
C15 0.0594(17) 0.0322(14) 0.071(2) -0.0011(12) 0.0153(15) 0.0002(13)
C16 0.0538(15) 0.0384(14) 0.0521(17) 0.0026(11) 0.0055(13) 0.0095(12)
N1 0.0643(15) 0.0412(13) 0.0405(13) 0.0040(11) -0.0007(11) 0.0105(10)
O1 0.0768(14) 0.0322(10) 0.0343(10) 0.0014(9) -0.0032(9) 0.0072(8)
O2 0.0991(18) 0.0467(12) 0.0372(12) 0.0053(11) 0.0002(11) 0.0131(9)
S1 0.0653(5) 0.0383(5) 0.0462(5) 0.0044(3) 0.0017(3) 0.0156(3)

loop_
_atom_type_symbol
_atom_type_description
_atom_type_scat_dispersion_real
_atom_type_scat_dispersion_imag
_atom_type_scat_source
C C 0.0033 0.0016 'International Tables Vol C Tables 4.2.6.8 and 6.1.1.4'
H H 0.0000 0.0000 'International Tables Vol C Tables 4.2.6.8 and 6.1.1.4'
N N 0.0061 0.0033 'International Tables Vol C Tables 4.2.6.8 and 6.1.1.4'
O O 0.0106 0.0060 'International Tables Vol C Tables 4.2.6.8 and 6.1.1.4'
S S 0.1246 0.1234 'International Tables Vol C Tables 4.2.6.8 and 6.1.1.4'

loop_
_geom_angle_atom_site_label_1
_geom_angle_atom_site_label_2
_geom_angle_atom_site_label_3
_geom_angle
C6 C1 C2 113.0(2)
C6 C1 H1A 109.0
C2 C1 H1A 109.0
C6 C1 H1B 109.0
C2 C1 H1B 109.0
H1A C1 H1B 107.8
C3 C2 C1 111.3(2)
C3 C2 H2A 109.4
C1 C2 H2A 109.4
C3 C2 H2B 109.4
C1 C2 H2B 109.4
H2A C2 H2B 108.0
C2 C3 C4 111.4(3)
C2 C3 H3A 109.3
C4 C3 H3A 109.3
C2 C3 H3B 109.3
C4 C3 H3B 109.3
H3A C3 H3B 108.0
C5 C4 C3 111.1(3)
C5 C4 H4A 109.4
C3 C4 H4A 109.4
C5 C4 H4B 109.4
C3 C4 H4B 109.4
H4A C4 H4B 108.0
C6 C5 C4 112.8(2)
C6 C5 H5A 109.0
C4 C5 H5A 109.0
C6 C5 H5B 109.0
C4 C5 H5B 109.0
H5A C5 H5B 107.8
O1 C6 C7 101.25(19)
O1 C6 C5 108.4(2)
C7 C6 C5 112.5(2)
O1 C6 C1 108.6(2)
C7 C6 C1 113.1(2)
C5 C6 C1 112.3(2)
N1 C7 C8 118.9(2)
N1 C7 C6 130.0(2)
C8 C7 C6 111.1(2)
C10 C8 C7 111.2(2)
C10 C8 C9 141.4(2)
C7 C8 C9 107.4(2)
O2 C9 O1 121.5(3)
O2 C9 C8 131.3(3)
O1 C9 C8 107.2(2)
C8 C10 C11 132.5(2)
C8 C10 S1 106.00(19)
C11 C10 S1 121.4(2)
C12 C11 C16 118.3(2)
C12 C11 C10 121.3(2)
C16 C11 C10 120.4(3)
C13 C12 C11 120.1(3)
C13 C12 H12 120.0
C11 C12 H12 120.0
C12 C13 C14 121.0(3)
C12 C13 H13 119.5
C14 C13 H13 119.5
C13 C14 C15 119.8(3)
C13 C14 H14 120.1
C15 C14 H14 120.1
C16 C15 C14 119.4(3)
C16 C15 H15 120.3
C14 C15 H15 120.3
C15 C16 C11 121.4(3)
C15 C16 H16 119.3
C11 C16 H16 119.3
C7 N1 S1 106.23(19)
C9 O1 C6 113.1(2)
N1 S1 C10 97.65(12)

loop_
_geom_bond_atom_site_label_1
_geom_bond_atom_site_label_2
_geom_bond_distance
C1 C6 1.518(4)
C1 C2 1.519(4)
C1 H1A 0.97
C1 H1B 0.97
C2 C3 1.511(5)
C2 H2A 0.97
C2 H2B 0.97
C3 C4 1.527(5)
C3 H3A 0.97
C3 H3B 0.97
C4 C5 1.523(4)
C4 H4A 0.97
C4 H4B 0.97
C5 C6 1.514(4)
C5 H5A 0.97
C5 H5B 0.97
C6 O1 1.478(3)
C6 C7 1.500(3)
C7 N1 1.314(3)
C7 C8 1.396(4)
C8 C10 1.380(4)
C8 C9 1.479(4)
C9 O2 1.196(3)
C9 O1 1.373(3)
C10 C11 1.472(4)
C10 S1 1.712(3)
C11 C12 1.387(4)
C11 C16 1.401(4)
C12 C13 1.379(4)
C12 H12 0.93
C13 C14 1.379(4)
C13 H13 0.93
C14 C15 1.381(5)
C14 H14 0.93
C15 C16 1.376(4)
C15 H15 0.93
C16 H16 0.93
N1 S1 1.654(2)
